data_1573291
loop_
_publ_author_name
'Lindahl, Sarah E.'
'Metzger, Erin M.'
'Chen, Chun-Hsing'
'Pink, Maren'
'Zaleski, Jeffrey M.'

_publ_section_title
;
 Pronounced electronic modulation of geometrically-regulated
 metalloenediyne cyclization
;
_journal_name_full 'Chemical Science'
_journal_paper_doi 10.1039/D4SC05396F
_journal_year 2024
_chemical_formula_moiety 'C42 H42 Cl2 P2 Pt'
_chemical_formula_sum 'C42 H42 Cl2 P2 Pt'
_chemical_formula_weight 874.68
_space_group_crystal_system orthorhombic
_space_group_IT_number 62
_space_group_name_Hall '-P 2ac 2n'
_space_group_name_H-M_alt 'P n m a'
_atom_sites_solution_hydrogens geom
_audit_creation_method SHELXL-2014/7
_audit_update_record
;
2021-05-13 deposited with the CCDC.	2024-11-21 downloaded from the CCDC.
;
_cell_angle_alpha 90
_cell_angle_beta 90
_cell_angle_gamma 90
_cell_formula_units_Z 4
_cell_length_a 16.5978(13)
_cell_length_b 19.5096(13)
_cell_length_c 18.9329(14)
_cell_measurement_reflns_used 9519
_cell_measurement_temperature 173(2)
_cell_measurement_theta_max 26.37
_cell_measurement_theta_min 2.45
_cell_volume 6130.8(8)
_computing_cell_refinement 'APEX II v2014.11-0 (Bruker, 2014)'
_computing_data_collection 'APEX II v2014.11-0 (Bruker, 2014)'
_computing_data_reduction 'APEX II v2014.11-0 (Bruker, 2014)'
_computing_molecular_graphics 'SHELXTL (Bruker, 2016)'
_computing_publication_material 'SHELXTL (Bruker, 2016)'
_computing_structure_refinement 'SHELXL-2014/7 (Sheldrick, 2016)'
_computing_structure_solution 'SHELX (Bruker, 2016)'
_diffrn_ambient_temperature 173(2)
_diffrn_detector 'CCD area detector'
_diffrn_detector_area_resol_mean 83.33
_diffrn_detector_type 'Bruker APEXII'
_diffrn_measured_fraction_theta_full 1.000
_diffrn_measured_fraction_theta_max 0.998
_diffrn_measurement_details '0.50 degree frames measured for 30 seconds each'
_diffrn_measurement_device 'APEX Kappa Duo'
_diffrn_measurement_device_type Kappa
_diffrn_measurement_method 'omega and phi scans'
_diffrn_radiation_monochromator graphite
_diffrn_radiation_type MoK\a
_diffrn_radiation_wavelength 0.71073
_diffrn_reflns_av_R_equivalents 0.0581
_diffrn_reflns_av_unetI/netI 0.0452
_diffrn_reflns_Laue_measured_fraction_full 1.000
_diffrn_reflns_Laue_measured_fraction_max 0.998
_diffrn_reflns_limit_h_max 21
_diffrn_reflns_limit_h_min -23
_diffrn_reflns_limit_k_max 16
_diffrn_reflns_limit_k_min -27
_diffrn_reflns_limit_l_max 16
_diffrn_reflns_limit_l_min -26
_diffrn_reflns_number 58454
_diffrn_reflns_point_group_measured_fraction_full 1.000
_diffrn_reflns_point_group_measured_fraction_max 0.998
_diffrn_reflns_theta_full 25.242
_diffrn_reflns_theta_max 30.145
_diffrn_reflns_theta_min 1.499
_diffrn_source 'sealed tube'
_exptl_absorpt_coefficient_mu 2.446
_exptl_absorpt_correction_T_max 0.7460
_exptl_absorpt_correction_T_min 0.5627
_exptl_absorpt_correction_type multi-scan
_exptl_absorpt_process_details 'SADABS, G. Sheldrick; 2016'
_exptl_crystal_colour colorless
_exptl_crystal_density_diffrn 0.948
_exptl_crystal_description needle
_exptl_crystal_F_000 1744
_exptl_crystal_size_max 0.310
_exptl_crystal_size_mid 0.080
_exptl_crystal_size_min 0.070
_refine_diff_density_max 1.426
_refine_diff_density_min -0.774
_refine_diff_density_rms 0.092
_refine_ls_extinction_method none
_refine_ls_goodness_of_fit_ref 1.080
_refine_ls_hydrogen_treatment constr
_refine_ls_matrix_type full
_refine_ls_number_parameters 218
_refine_ls_number_reflns 9289
_refine_ls_number_restraints 0
_refine_ls_restrained_S_all 1.080
_refine_ls_R_factor_all 0.0543
_refine_ls_R_factor_gt 0.0290
_refine_ls_shift/su_max 0.001
_refine_ls_shift/su_mean 0.000
_refine_ls_structure_factor_coef Fsqd
_refine_ls_weighting_details 'w=1/[\s^2^(Fo^2^)+(0.0299P)^2^+3.7323P] where P=(Fo^2^+2Fc^2^)/3'
_refine_ls_weighting_scheme calc
_refine_ls_wR_factor_gt 0.0698
_refine_ls_wR_factor_ref 0.0775
_reflns_Friedel_coverage 0.000
_reflns_number_gt 6832
_reflns_number_total 9289
_reflns_threshold_expression 'I > 2\s(I)'
_cod_data_source_file d4sc05396f2.cif
_cod_data_source_block 17105_sq
_cod_database_code 1573291
_shelx_shelxl_version_number 2014/7
_shelx_space_group_comment
;
The symmetry employed for this shelxl refinement is uniquely defined
by the following loop, which should always be used as a source of
symmetry information in preference to the above space-group names.
They are only intended as comments.
;
_shelx_estimated_absorpt_t_min 0.518
_shelx_estimated_absorpt_t_max 0.847
_platon_squeeze_void_probe_radius 1.20

loop_
_space_group_symop_operation_xyz
'x, y, z'
'-x+1/2, -y, z+1/2'
'-x, y+1/2, -z'
'x+1/2, -y+1/2, -z+1/2'
'-x, -y, -z'
'x-1/2, y, -z-1/2'
'x, -y-1/2, z'
'-x-1/2, y-1/2, z-1/2'

loop_
_atom_site_label
_atom_site_type_symbol
_atom_site_fract_x
_atom_site_fract_y
_atom_site_fract_z
_atom_site_U_iso_or_equiv
_atom_site_adp_type
_atom_site_occupancy
_atom_site_site_symmetry_order
_atom_site_calc_flag
_atom_site_refinement_flags_posn
_atom_site_refinement_flags_adp
_atom_site_refinement_flags_occupancy
_atom_site_disorder_assembly
_atom_site_disorder_group
Pt1 Pt 0.63833(2) 0.7500 0.43959(2) 0.02334(5) Uani 1 2 d S T P . .
Cl1 Cl 0.68520(5) 0.66365(4) 0.51570(4) 0.03645(16) Uani 1 1 d . . . . .
P1 P 0.59488(4) 0.67112(3) 0.36524(4) 0.02364(14) Uani 1 1 d . . . . .
C1 C 0.53887(15) 0.71391(13) 0.29535(13) 0.0250(5) Uani 1 1 d . . . . .
C2 C 0.49678(18) 0.67901(14) 0.24428(15) 0.0358(7) Uani 1 1 d . . . . .
H2 H 0.4975 0.6303 0.2443 0.043 Uiso 1 1 calc R U . . .
C3 C 0.45280(17) 0.71373(15) 0.19212(15) 0.0330(6) Uani 1 1 d . . . . .
C4 C 0.4071(2) 0.67904(19) 0.13975(17) 0.0494(9) Uani 1 1 d . . . . .
H4 H 0.4069 0.6304 0.1388 0.059 Uiso 1 1 calc R U . . .
C5 C 0.3636(2) 0.7142(2) 0.09105(18) 0.0529(9) Uani 1 1 d . . . . .
H5 H 0.3330 0.6900 0.0568 0.063 Uiso 1 1 calc R U . . .
C6 C 0.67501(17) 0.62477(13) 0.32062(15) 0.0281(6) Uani 1 1 d . . . . .
C7 C 0.70451(19) 0.64983(15) 0.25710(16) 0.0370(7) Uani 1 1 d . . . . .
H7 H 0.6799 0.6887 0.2360 0.044 Uiso 1 1 calc R U . . .
C8 C 0.7693(2) 0.61879(17) 0.22417(17) 0.0441(8) Uani 1 1 d . . . . .
C9 C 0.8027(2) 0.56073(16) 0.25497(18) 0.0444(8) Uani 1 1 d . . . . .
H9 H 0.8461 0.5382 0.2320 0.053 Uiso 1 1 calc R U . . .
C10 C 0.77389(19) 0.53483(15) 0.31857(18) 0.0400(7) Uani 1 1 d . . . . .
C11 C 0.71055(18) 0.56815(14) 0.35172(16) 0.0339(6) Uani 1 1 d . . . . .
H11 H 0.6914 0.5520 0.3960 0.041 Uiso 1 1 calc R U . . .
C12 C 0.8027(3) 0.6476(2) 0.1562(2) 0.0711(13) Uani 1 1 d . . . . .
H12A H 0.7911 0.6968 0.1537 0.107 Uiso 1 1 calc R U . . .
H12B H 0.7775 0.6243 0.1160 0.107 Uiso 1 1 calc R U . . .
H12C H 0.8611 0.6403 0.1547 0.107 Uiso 1 1 calc R U . . .
C13 C 0.8111(2) 0.47116(19) 0.3505(2) 0.0644(11) Uani 1 1 d . . . . .
H13A H 0.8003 0.4702 0.4014 0.097 Uiso 1 1 calc R U . . .
H13B H 0.8695 0.4717 0.3425 0.097 Uiso 1 1 calc R U . . .
H13C H 0.7878 0.4304 0.3283 0.097 Uiso 1 1 calc R U . . .
C14 C 0.52635(16) 0.60812(13) 0.40128(14) 0.0267(6) Uani 1 1 d . . . . .
C15 C 0.51339(17) 0.54500(13) 0.36774(15) 0.0303(6) Uani 1 1 d . . . . .
H15 H 0.5448 0.5329 0.3277 0.036 Uiso 1 1 calc R U . . .
C16 C 0.45541(18) 0.50029(14) 0.39233(16) 0.0343(7) Uani 1 1 d . . . . .
C17 C 0.41042(18) 0.51940(15) 0.45135(16) 0.0363(7) Uani 1 1 d . . . . .
H17 H 0.3710 0.4886 0.4691 0.044 Uiso 1 1 calc R U . . .
C18 C 0.42146(18) 0.58218(15) 0.48513(16) 0.0343(7) Uani 1 1 d . . . . .
C19 C 0.48037(17) 0.62603(14) 0.45967(14) 0.0290(6) Uani 1 1 d . . . . .
H19 H 0.4894 0.6688 0.4824 0.035 Uiso 1 1 calc R U . . .
C20 C 0.4418(2) 0.43255(15) 0.35700(19) 0.0475(9) Uani 1 1 d . . . . .
H20A H 0.4553 0.3955 0.3899 0.071 Uiso 1 1 calc R U . . .
H20B H 0.4761 0.4292 0.3150 0.071 Uiso 1 1 calc R U . . .
H20C H 0.3851 0.4287 0.3430 0.071 Uiso 1 1 calc R U . . .
C21 C 0.3702(2) 0.6024(2) 0.54782(18) 0.0498(9) Uani 1 1 d . . . . .
H21A H 0.3858 0.6483 0.5639 0.075 Uiso 1 1 calc R U . . .
H21B H 0.3782 0.5694 0.5862 0.075 Uiso 1 1 calc R U . . .
H21C H 0.3133 0.6027 0.5340 0.075 Uiso 1 1 calc R U . . .

loop_
_atom_site_aniso_label
_atom_site_aniso_U_11
_atom_site_aniso_U_22
_atom_site_aniso_U_33
_atom_site_aniso_U_23
_atom_site_aniso_U_13
_atom_site_aniso_U_12
Pt1 0.02294(7) 0.02562(7) 0.02146(7) 0.000 0.00164(6) 0.000
Cl1 0.0398(4) 0.0376(4) 0.0319(4) 0.0097(3) -0.0035(3) 0.0019(3)
P1 0.0252(3) 0.0215(3) 0.0243(3) 0.0010(3) 0.0028(3) -0.0006(3)
C1 0.0249(13) 0.0246(12) 0.0255(13) 0.0008(11) 0.0023(11) -0.0011(10)
C2 0.0429(18) 0.0290(14) 0.0355(16) 0.0015(13) -0.0064(14) -0.0091(12)
C3 0.0285(14) 0.0429(15) 0.0276(14) -0.0008(13) 0.0013(12) -0.0091(12)
C4 0.052(2) 0.057(2) 0.0393(18) -0.0006(16) -0.0112(17) -0.0213(18)
C5 0.0384(18) 0.084(3) 0.0357(17) -0.0048(18) -0.0065(15) -0.0184(18)
C6 0.0294(14) 0.0268(13) 0.0282(14) -0.0041(11) 0.0025(12) -0.0012(11)
C7 0.0436(18) 0.0357(15) 0.0316(16) 0.0023(13) 0.0092(14) 0.0097(13)
C8 0.049(2) 0.0489(19) 0.0342(17) -0.0016(15) 0.0130(15) 0.0075(16)
C9 0.0399(18) 0.0466(18) 0.0468(19) -0.0076(16) 0.0126(16) 0.0094(14)
C10 0.0358(17) 0.0330(15) 0.051(2) -0.0015(15) 0.0037(15) 0.0052(13)
C11 0.0328(15) 0.0329(14) 0.0360(16) 0.0010(13) 0.0026(13) 0.0031(12)
C12 0.077(3) 0.084(3) 0.052(2) 0.016(2) 0.038(2) 0.027(2)
C13 0.054(2) 0.058(2) 0.081(3) 0.020(2) 0.016(2) 0.0259(19)
C14 0.0267(13) 0.0262(13) 0.0272(14) 0.0068(11) -0.0008(11) -0.0016(11)
C15 0.0338(15) 0.0254(13) 0.0316(15) 0.0038(12) -0.0004(12) -0.0002(11)
C16 0.0347(16) 0.0293(14) 0.0389(17) 0.0118(13) -0.0079(13) -0.0047(12)
C17 0.0297(14) 0.0365(15) 0.0426(18) 0.0194(13) -0.0027(13) -0.0070(13)
C18 0.0266(14) 0.0403(16) 0.0359(16) 0.0142(13) -0.0012(12) 0.0024(12)
C19 0.0279(14) 0.0303(14) 0.0288(14) 0.0063(11) -0.0008(11) 0.0021(11)
C20 0.058(2) 0.0283(15) 0.056(2) 0.0044(15) -0.0067(17) -0.0130(15)
C21 0.043(2) 0.056(2) 0.051(2) 0.0122(17) 0.0160(16) 0.0009(16)

loop_
_atom_type_symbol
_atom_type_description
_atom_type_scat_dispersion_real
_atom_type_scat_dispersion_imag
_atom_type_scat_source
C C 0.0033 0.0016 'International Tables Vol C Tables 4.2.6.8 and 6.1.1.4'
H H 0.0000 0.0000 'International Tables Vol C Tables 4.2.6.8 and 6.1.1.4'
P P 0.1023 0.0942 'International Tables Vol C Tables 4.2.6.8 and 6.1.1.4'
Cl Cl 0.1484 0.1585 'International Tables Vol C Tables 4.2.6.8 and 6.1.1.4'
Pt Pt -1.7033 8.3905 'International Tables Vol C Tables 4.2.6.8 and 6.1.1.4'

loop_
_geom_angle_atom_site_label_1
_geom_angle_atom_site_label_2
_geom_angle_atom_site_label_3
_geom_angle
_geom_angle_site_symmetry_1
_geom_angle_site_symmetry_3
_geom_angle_publ_flag
P1 Pt1 P1 88.43(4) 7_575 . ?
P1 Pt1 Cl1 89.97(3) 7_575 7_575 ?
P1 Pt1 Cl1 178.18(3) . 7_575 ?
P1 Pt1 Cl1 178.18(3) 7_575 . ?
P1 Pt1 Cl1 89.97(3) . . ?
Cl1 Pt1 Cl1 91.62(4) 7_575 . ?
C14 P1 C6 107.31(12) . . ?
C14 P1 C1 105.35(12) . . ?
C6 P1 C1 105.32(12) . . ?
C14 P1 Pt1 116.03(9) . . ?
C6 P1 Pt1 113.87(9) . . ?
C1 P1 Pt1 108.11(8) . . ?
C2 C1 C1 119.71(16) . 7_575 ?
C2 C1 P1 123.0(2) . . ?
C1 C1 P1 117.30(8) 7_575 . ?
C1 C2 C3 121.4(3) . . ?
C1 C2 H2 119.3 . . ?
C3 C2 H2 119.3 . . ?
C2 C3 C3 118.88(16) . 7_575 ?
C2 C3 C4 122.7(3) . . ?
C3 C3 C4 118.5(2) 7_575 . ?
C5 C4 C3 121.2(3) . . ?
C5 C4 H4 119.4 . . ?
C3 C4 H4 119.4 . . ?
C4 C5 C5 120.4(2) . 7_575 ?
C4 C5 H5 119.8 . . ?
C5 C5 H5 119.8 7_575 . ?
C11 C6 C7 120.0(3) . . ?
C11 C6 P1 120.8(2) . . ?
C7 C6 P1 119.1(2) . . ?
C8 C7 C6 120.7(3) . . ?
C8 C7 H7 119.6 . . ?
C6 C7 H7 119.6 . . ?
C7 C8 C9 118.5(3) . . ?
C7 C8 C12 120.5(3) . . ?
C9 C8 C12 121.0(3) . . ?
C8 C9 C10 121.6(3) . . ?
C8 C9 H9 119.2 . . ?
C10 C9 H9 119.2 . . ?
C11 C10 C9 118.8(3) . . ?
C11 C10 C13 120.9(3) . . ?
C9 C10 C13 120.3(3) . . ?
C6 C11 C10 120.3(3) . . ?
C6 C11 H11 119.8 . . ?
C10 C11 H11 119.8 . . ?
C8 C12 H12A 109.5 . . ?
C8 C12 H12B 109.5 . . ?
H12A C12 H12B 109.5 . . ?
C8 C12 H12C 109.5 . . ?
H12A C12 H12C 109.5 . . ?
H12B C12 H12C 109.5 . . ?
C10 C13 H13A 109.5 . . ?
C10 C13 H13B 109.5 . . ?
H13A C13 H13B 109.5 . . ?
C10 C13 H13C 109.5 . . ?
H13A C13 H13C 109.5 . . ?
H13B C13 H13C 109.5 . . ?
C19 C14 C15 119.8(3) . . ?
C19 C14 P1 118.4(2) . . ?
C15 C14 P1 121.5(2) . . ?
C16 C15 C14 120.6(3) . . ?
C16 C15 H15 119.7 . . ?
C14 C15 H15 119.7 . . ?
C15 C16 C17 118.3(3) . . ?
C15 C16 C20 120.8(3) . . ?
C17 C16 C20 120.8(3) . . ?
C18 C17 C16 122.1(3) . . ?
C18 C17 H17 118.9 . . ?
C16 C17 H17 118.9 . . ?
C19 C18 C17 118.4(3) . . ?
C19 C18 C21 120.6(3) . . ?
C17 C18 C21 121.0(3) . . ?
C18 C19 C14 120.6(3) . . ?
C18 C19 H19 119.7 . . ?
C14 C19 H19 119.7 . . ?
C16 C20 H20A 109.5 . . ?
C16 C20 H20B 109.5 . . ?
H20A C20 H20B 109.5 . . ?
C16 C20 H20C 109.5 . . ?
H20A C20 H20C 109.5 . . ?
H20B C20 H20C 109.5 . . ?
C18 C21 H21A 109.5 . . ?
C18 C21 H21B 109.5 . . ?
H21A C21 H21B 109.5 . . ?
C18 C21 H21C 109.5 . . ?
H21A C21 H21C 109.5 . . ?
H21B C21 H21C 109.5 . . ?

loop_
_geom_bond_atom_site_label_1
_geom_bond_atom_site_label_2
_geom_bond_distance
_geom_bond_site_symmetry_2
_geom_bond_publ_flag
Pt1 P1 2.2066(7) 7_575 ?
Pt1 P1 2.2066(7) . ?
Pt1 Cl1 2.3494(7) 7_575 ?
Pt1 Cl1 2.3495(7) . ?
P1 C14 1.808(3) . ?
P1 C6 1.817(3) . ?
P1 C1 1.820(3) . ?
C1 C2 1.373(4) . ?
C1 C1 1.408(5) 7_575 ?
C2 C3 1.402(4) . ?
C2 H2 0.9500 . ?
C3 C3 1.415(6) 7_575 ?
C3 C4 1.420(4) . ?
C4 C5 1.357(5) . ?
C4 H4 0.9500 . ?
C5 C5 1.397(8) 7_575 ?
C5 H5 0.9500 . ?
C6 C11 1.384(4) . ?
C6 C7 1.387(4) . ?
C7 C8 1.383(4) . ?
C7 H7 0.9500 . ?
C8 C9 1.389(5) . ?
C8 C12 1.509(5) . ?
C9 C10 1.390(5) . ?
C9 H9 0.9500 . ?
C10 C11 1.386(4) . ?
C10 C13 1.514(4) . ?
C11 H11 0.9500 . ?
C12 H12A 0.9800 . ?
C12 H12B 0.9800 . ?
C12 H12C 0.9800 . ?
C13 H13A 0.9800 . ?
C13 H13B 0.9800 . ?
C13 H13C 0.9800 . ?
C14 C19 1.388(4) . ?
C14 C15 1.402(4) . ?
C15 C16 1.380(4) . ?
C15 H15 0.9500 . ?
C16 C17 1.395(4) . ?
C16 C20 1.498(4) . ?
C17 C18 1.394(4) . ?
C17 H17 0.9500 . ?
C18 C19 1.386(4) . ?
C18 C21 1.513(4) . ?
C19 H19 0.9500 . ?
C20 H20A 0.9800 . ?
C20 H20B 0.9800 . ?
C20 H20C 0.9800 . ?
C21 H21A 0.9800 . ?
C21 H21B 0.9800 . ?
C21 H21C 0.9800 . ?

loop_
_geom_torsion_atom_site_label_1
_geom_torsion_atom_site_label_2
_geom_torsion_atom_site_label_3
_geom_torsion_atom_site_label_4
_geom_torsion
_geom_torsion_site_symmetry_1
_geom_torsion_site_symmetry_2
_geom_torsion_site_symmetry_3
_geom_torsion_site_symmetry_4
_geom_torsion_publ_flag
C14 P1 C1 C2 -48.6(3) . . . . ?
C6 P1 C1 C2 64.7(3) . . . . ?
Pt1 P1 C1 C2 -173.2(2) . . . . ?
C14 P1 C1 C1 130.65(10) . . . 7_575 ?
C6 P1 C1 C1 -116.07(10) . . . 7_575 ?
Pt1 P1 C1 C1 6.00(8) . . . 7_575 ?
C1 C1 C2 C3 -0.6(4) 7_575 . . . ?
P1 C1 C2 C3 178.6(2) . . . . ?
C1 C2 C3 C3 0.6(4) . . . 7_575 ?
C1 C2 C3 C4 -178.4(3) . . . . ?
C2 C3 C4 C5 178.4(3) . . . . ?
C3 C3 C4 C5 -0.6(4) 7_575 . . . ?
C3 C4 C5 C5 0.6(4) . . . 7_575 ?
C14 P1 C6 C11 -44.3(3) . . . . ?
C1 P1 C6 C11 -156.2(2) . . . . ?
Pt1 P1 C6 C11 85.5(2) . . . . ?
C14 P1 C6 C7 140.5(2) . . . . ?
C1 P1 C6 C7 28.6(3) . . . . ?
Pt1 P1 C6 C7 -89.7(2) . . . . ?
C11 C6 C7 C8 0.0(5) . . . . ?
P1 C6 C7 C8 175.3(3) . . . . ?
C6 C7 C8 C9 2.0(5) . . . . ?
C6 C7 C8 C12 -178.2(3) . . . . ?
C7 C8 C9 C10 -1.9(5) . . . . ?
C12 C8 C9 C10 178.2(4) . . . . ?
C8 C9 C10 C11 -0.1(5) . . . . ?
C8 C9 C10 C13 179.6(3) . . . . ?
C7 C6 C11 C10 -2.2(4) . . . . ?
P1 C6 C11 C10 -177.3(2) . . . . ?
C9 C10 C11 C6 2.2(5) . . . . ?
C13 C10 C11 C6 -177.5(3) . . . . ?
C6 P1 C14 C19 154.3(2) . . . . ?
C1 P1 C14 C19 -93.9(2) . . . . ?
Pt1 P1 C14 C19 25.7(2) . . . . ?
C6 P1 C14 C15 -31.9(3) . . . . ?
C1 P1 C14 C15 80.0(2) . . . . ?
Pt1 P1 C14 C15 -160.49(19) . . . . ?
C19 C14 C15 C16 -0.2(4) . . . . ?
P1 C14 C15 C16 -173.9(2) . . . . ?
C14 C15 C16 C17 -0.2(4) . . . . ?
C14 C15 C16 C20 -179.5(3) . . . . ?
C15 C16 C17 C18 1.0(4) . . . . ?
C20 C16 C17 C18 -179.7(3) . . . . ?
C16 C17 C18 C19 -1.4(4) . . . . ?
C16 C17 C18 C21 178.3(3) . . . . ?
C17 C18 C19 C14 0.9(4) . . . . ?
C21 C18 C19 C14 -178.7(3) . . . . ?
C15 C14 C19 C18 -0.2(4) . . . . ?
P1 C14 C19 C18 173.7(2) . . . . ?

loop_
_platon_squeeze_void_nr
_platon_squeeze_void_average_x
_platon_squeeze_void_average_y
_platon_squeeze_void_average_z
_platon_squeeze_void_volume
_platon_squeeze_void_count_electrons
_platon_squeeze_void_content
1 -0.013 0.235 0.250 3009 838 ' '
